data_7240106
loop_
_publ_author_name
'Gong, Jing'
'Peshkov, Anatoly A.'
'Yu, Jiafeng'
'Amandykova, Sagadat'
'Gimnkhan, Aidana'
'Huang, Jianjun'
'Kashtanov, Stepan'
'Pereshivko, Olga P.'
'Peshkov, Vsevolod A.'

_publ_section_title
;
 Three-component reaction of azulene, aryl glyoxal and 1,3-dicarbonyl
 compound for the synthesis of various azulene derivatives
;
_journal_issue 17
_journal_name_full 'RSC Advances'
_journal_page_first 10113
_journal_page_last 10117
_journal_paper_doi 10.1039/D0RA00356E
_journal_volume 10
_journal_year 2020
_chemical_formula_moiety '0.07(C32 H27 N O), 0.07(C3 H7 N O)'
_chemical_formula_sum 'C2.59 H2.52 N0.15 O0.15'
_chemical_formula_weight 38.12
_space_group_crystal_system triclinic
_space_group_IT_number 2
_space_group_name_Hall '-P 1'
_space_group_name_H-M_alt 'P -1'
_atom_sites_solution_hydrogens difmap
_atom_sites_solution_primary dual
_audit_creation_date 2020-02-19
_audit_creation_method
;
Olex2 1.2
(compiled 2018.05.29 svn.r3508 for OlexSys, GUI svn.r5506)
;
_audit_update_record
;
2020-02-22 deposited with the CCDC.	2020-02-27 downloaded from the CCDC.
;
_cell_angle_alpha 114.900(2)
_cell_angle_beta 109.637(2)
_cell_angle_gamma 96.010(2)
_cell_formula_units_Z 27
_cell_length_a 10.9118(6)
_cell_length_b 11.6167(6)
_cell_length_c 13.1533(7)
_cell_measurement_reflns_used 9864
_cell_measurement_temperature 296(2)
_cell_measurement_theta_max 27.45
_cell_measurement_theta_min 2.44
_cell_volume 1363.93(13)
_computing_molecular_graphics 'Olex2 (Dolomanov et al., 2009)'
_computing_publication_material 'Olex2 (Dolomanov et al., 2009)'
_computing_structure_refinement 'ShelXL (Sheldrick, 2015)'
_computing_structure_solution 'ShelXT (Sheldrick, 2015)'
_diffrn_ambient_temperature 296.15
_diffrn_detector 'Bruker APEX2 area detector'
_diffrn_detector_area_resol_mean 7.9
_diffrn_detector_type 'CCD area detector'
_diffrn_measured_fraction_theta_full 0.998
_diffrn_measured_fraction_theta_max 0.997
_diffrn_measurement_device 'three-circle diffractometer'
_diffrn_measurement_device_type 'Bruker APEX-II CCD'
_diffrn_measurement_method '\f and \w scans'
_diffrn_radiation_monochromator 'mirror optics'
_diffrn_radiation_probe x-ray
_diffrn_radiation_type MoK\a
_diffrn_radiation_wavelength 0.71073
_diffrn_reflns_av_R_equivalents 0.0882
_diffrn_reflns_av_unetI/netI 0.0494
_diffrn_reflns_Laue_measured_fraction_full 0.998
_diffrn_reflns_Laue_measured_fraction_max 0.997
_diffrn_reflns_limit_h_max 14
_diffrn_reflns_limit_h_min -14
_diffrn_reflns_limit_k_max 15
_diffrn_reflns_limit_k_min -15
_diffrn_reflns_limit_l_max 17
_diffrn_reflns_limit_l_min -17
_diffrn_reflns_number 64042
_diffrn_reflns_point_group_measured_fraction_full 0.998
_diffrn_reflns_point_group_measured_fraction_max 0.997
_diffrn_reflns_theta_full 25.242
_diffrn_reflns_theta_max 27.529
_diffrn_reflns_theta_min 2.439
_diffrn_source 'microfocus sealed X-ray tube'
_diffrn_source_type 'Incoatec I\ms'
_diffrn_standards_number 0
_exptl_absorpt_coefficient_mu 0.077
_exptl_absorpt_correction_T_max 0.7442
_exptl_absorpt_correction_T_min 0.7217
_exptl_absorpt_correction_type multi-scan
_exptl_absorpt_process_details
'SADABS-2014/5 (Bruker,2014/5) was used for absorption correction. wR2(int) was 0.1731 before and 0.0625 after correction. The Ratio of minimum to maximum transmission is 0.9698. The \l/2 correction factor is Not present.'
_exptl_crystal_colour white
_exptl_crystal_colour_primary white
_exptl_crystal_density_diffrn 1.253
_exptl_crystal_description block
_exptl_crystal_F_000 548
_exptl_crystal_preparation 'as described in the publication'
_exptl_crystal_recrystallization_method 'as described in the publication'
_exptl_crystal_size_max 0.22
_exptl_crystal_size_mid 0.16
_exptl_crystal_size_min 0.15
_refine_diff_density_max 0.231
_refine_diff_density_min -0.200
_refine_diff_density_rms 0.038
_refine_ls_extinction_coef 0.0266(19)
_refine_ls_extinction_expression Fc^*^=kFc[1+0.001xFc^2^\l^3^/sin(2\q)]^-1/4^
_refine_ls_extinction_method 'SHELXL-2018/3 (Sheldrick 2018)'
_refine_ls_goodness_of_fit_ref 1.011
_refine_ls_hydrogen_treatment refall
_refine_ls_matrix_type full
_refine_ls_number_parameters 489
_refine_ls_number_reflns 6259
_refine_ls_number_restraints 0
_refine_ls_restrained_S_all 1.011
_refine_ls_R_factor_all 0.0844
_refine_ls_R_factor_gt 0.0450
_refine_ls_shift/su_max 0.000
_refine_ls_shift/su_mean 0.000
_refine_ls_structure_factor_coef Fsqd
_refine_ls_weighting_details 'w=1/[\s^2^(Fo^2^)+(0.0379P)^2^+0.4145P] where P=(Fo^2^+2Fc^2^)/3'
_refine_ls_weighting_scheme calc
_refine_ls_wR_factor_gt 0.0874
_refine_ls_wR_factor_ref 0.1000
_reflns_Friedel_coverage 0.000
_reflns_number_gt 4275
_reflns_number_total 6259
_reflns_threshold_expression 'I > 2\s(I)'
_cod_data_source_file d0ra00356e2.cif
_cod_data_source_block b191223a_0m_a
_cod_depositor_comments 'Adding full bibliography for 7240106.cif.'
_cod_database_code 7240106
_shelx_shelxl_version_number 2018/3
_shelx_space_group_comment
;
The symmetry employed for this shelxl refinement is uniquely defined
by the following loop, which should always be used as a source of
symmetry information in preference to the above space-group names.
They are only intended as comments.
;
_shelx_estimated_absorpt_t_max 0.988
_shelx_estimated_absorpt_t_min 0.983
_olex2_refinement_description
;
;
_olex2_submission_special_instructions 'No special instructions were received'

loop_
_space_group_symop_operation_xyz
'x, y, z'
'-x, -y, -z'

loop_
_atom_site_label
_atom_site_type_symbol
_atom_site_fract_x
_atom_site_fract_y
_atom_site_fract_z
_atom_site_U_iso_or_equiv
_atom_site_adp_type
_atom_site_occupancy
_atom_site_site_symmetry_order
_atom_site_calc_flag
_atom_site_refinement_flags_posn
_atom_site_refinement_flags_adp
_atom_site_refinement_flags_occupancy
_atom_site_disorder_assembly
_atom_site_disorder_group
O001 O 0.40517(10) 0.81427(10) 0.57252(10) 0.0325(3) Uani 1 1 d . . . . .
N002 N 0.13727(11) 0.39279(11) 0.40847(10) 0.0224(3) Uani 1 1 d . . . . .
O003 O 0.93505(12) 1.20462(13) 0.97561(12) 0.0549(4) Uani 1 1 d . . . . .
N004 N 0.71467(13) 1.07930(13) 0.88125(13) 0.0386(3) Uani 1 1 d . . . . .
C005 C 0.46948(14) 0.62329(13) 0.79460(13) 0.0227(3) Uani 1 1 d . . . . .
C006 C 0.26922(13) 0.59462(13) 0.48374(12) 0.0212(3) Uani 1 1 d . . . . .
C007 C 0.30260(14) 0.72376(14) 0.49246(13) 0.0228(3) Uani 1 1 d . . . . .
C008 C 0.33185(13) 0.54364(13) 0.56481(12) 0.0209(3) Uani 1 1 d . . . . .
C009 C 0.02412(14) 0.27449(13) 0.33204(12) 0.0226(3) Uani 1 1 d . . . . .
C00A C 0.15063(13) 0.49911(13) 0.38976(12) 0.0219(3) Uani 1 1 d . . . . .
C00B C 0.24859(13) 0.41846(13) 0.51554(12) 0.0218(3) Uani 1 1 d . . . . .
C00C C 0.36416(15) 0.59428(14) 0.82414(14) 0.0280(3) Uani 1 1 d . . . . .
C00D C 0.11379(14) 0.62109(14) 0.26983(13) 0.0257(3) Uani 1 1 d . . . . .
C00E C -0.10051(14) 0.28149(15) 0.33385(13) 0.0256(3) Uani 1 1 d . . . . .
C00F C 0.26779(14) 0.31427(13) 0.55100(12) 0.0237(3) Uani 1 1 d . . . . .
C00G C 0.19545(15) 0.74437(15) 0.39734(14) 0.0263(3) Uani 1 1 d . . . . .
C00H C 0.61694(14) 0.68191(13) 0.87975(13) 0.0260(3) Uani 1 1 d . . . . .
C00I C 0.05084(15) 0.50846(15) 0.28579(14) 0.0276(3) Uani 1 1 d . . . . .
C00J C 0.58846(15) 0.65942(14) 0.69329(14) 0.0284(3) Uani 1 1 d . . . . .
C00K C 0.45768(13) 0.60857(13) 0.67971(13) 0.0227(3) Uani 1 1 d . . . . .
C00L C 0.68372(15) 0.70251(15) 0.81239(14) 0.0302(3) Uani 1 1 d . . . . .
C00M C 0.39000(16) 0.28241(16) 0.57082(14) 0.0315(4) Uani 1 1 d . . . . .
C00N C 0.16577(16) 0.24199(15) 0.56013(14) 0.0315(4) Uani 1 1 d . . . . .
C00O C 0.04199(16) 0.15565(15) 0.26106(15) 0.0321(4) Uani 1 1 d . . . . .
C00P C -0.20907(16) 0.16775(16) 0.26549(15) 0.0330(4) Uani 1 1 d . . . . .
C00Q C -0.00134(17) 0.65264(18) 0.19041(17) 0.0355(4) Uani 1 1 d . . . . .
C00R C 0.67834(17) 0.70525(15) 0.99998(14) 0.0331(4) Uani 1 1 d . . . . .
C00S C 0.20707(18) 0.57875(18) 0.20502(16) 0.0354(4) Uani 1 1 d . . . . .
C00T C 0.36883(18) 0.60845(16) 0.93569(15) 0.0360(4) Uani 1 1 d . . . . .
C00U C 0.30607(19) 0.10806(16) 0.60320(15) 0.0401(4) Uani 1 1 d . . . . .
C00V C 0.61850(19) 0.69020(16) 1.07329(15) 0.0399(4) Uani 1 1 d . . . . .
C00W C -0.19104(17) 0.04803(17) 0.19682(17) 0.0414(4) Uani 1 1 d . . . . .
C00X C 0.40808(19) 0.17978(18) 0.59601(16) 0.0406(4) Uani 1 1 d . . . . .
C00Y C -0.06604(17) 0.04171(16) 0.19379(17) 0.0416(4) Uani 1 1 d . . . . .
C00Z C 0.18481(19) 0.13970(16) 0.58617(15) 0.0389(4) Uani 1 1 d . . . . .
C010 C 0.4824(2) 0.65026(17) 1.04551(15) 0.0412(4) Uani 1 1 d . . . . .
C011 C 0.83039(19) 1.16173(18) 0.97889(18) 0.0448(4) Uani 1 1 d . . . . .
C012 C 0.7027(2) 1.0340(2) 0.75698(18) 0.0483(5) Uani 1 1 d . . . . .
C013 C 0.5953(2) 1.0331(2) 0.8945(2) 0.0549(5) Uani 1 1 d . . . . .
H00E H -0.1107(14) 0.3636(16) 0.3837(14) 0.026(4) Uiso 1 1 d . . . . .
H00A H 0.2405(15) 0.8161(15) 0.3887(13) 0.029(4) Uiso 1 1 d . . . . .
H00B H 0.1302(15) 0.7770(15) 0.4327(14) 0.029(4) Uiso 1 1 d . . . . .
H00C H 0.2725(16) 0.5617(15) 0.7561(15) 0.030(4) Uiso 1 1 d . . . . .
H00N H 0.0815(18) 0.2645(17) 0.5482(15) 0.042(5) Uiso 1 1 d . . . . .
H00D H -0.0329(16) 0.5248(15) 0.3027(14) 0.030(4) Uiso 1 1 d . . . . .
H00J H 0.6070(16) 0.6617(16) 0.6270(15) 0.037(4) Uiso 1 1 d . . . . .
H00F H 0.0175(15) 0.4245(16) 0.2094(15) 0.028(4) Uiso 1 1 d . . . . .
H00M H 0.4623(17) 0.3340(17) 0.5649(15) 0.043(5) Uiso 1 1 d . . . . .
H00K H 0.2856(18) 0.5566(16) 0.2521(16) 0.041(5) Uiso 1 1 d . . . . .
H00Q H 0.1557(17) 0.4981(18) 0.1239(17) 0.045(5) Uiso 1 1 d . . . . .
H00G H -0.0650(18) 0.6785(17) 0.2293(16) 0.043(5) Uiso 1 1 d . . . . .
H00W H -0.2671(18) -0.0311(18) 0.1492(16) 0.049(5) Uiso 1 1 d . . . . .
H00L H 0.7815(17) 0.7405(16) 0.8458(15) 0.038(4) Uiso 1 1 d . . . . .
H00P H -0.2990(17) 0.1726(16) 0.2653(15) 0.040(5) Uiso 1 1 d . . . . .
H00H H 0.0353(18) 0.7225(19) 0.1749(17) 0.053(5) Uiso 1 1 d . . . . .
H010 H 0.4597(18) 0.6487(17) 1.1111(17) 0.050(5) Uiso 1 1 d . . . . .
H00O H 0.1304(17) 0.1539(15) 0.2610(15) 0.036(4) Uiso 1 1 d . . . . .
H00R H 0.7773(18) 0.7392(16) 1.0361(15) 0.038(4) Uiso 1 1 d . . . . .
H00T H 0.2789(18) 0.5834(17) 0.9368(16) 0.046(5) Uiso 1 1 d . . . . .
H00Z H 0.1123(18) 0.0917(18) 0.5914(16) 0.045(5) Uiso 1 1 d . . . . .
H00Y H -0.0525(17) -0.0415(18) 0.1432(17) 0.049(5) Uiso 1 1 d . . . . .
H00U H 0.3171(17) 0.0358(18) 0.6188(16) 0.046(5) Uiso 1 1 d . . . . .
H00I H -0.0566(18) 0.5703(18) 0.1079(17) 0.046(5) Uiso 1 1 d . . . . .
H00V H 0.6828(18) 0.7126(17) 1.1568(17) 0.048(5) Uiso 1 1 d . . . . .
H00S H 0.2429(17) 0.6499(18) 0.1898(16) 0.045(5) Uiso 1 1 d . . . . .
H00X H 0.4947(19) 0.1580(18) 0.6075(16) 0.053(5) Uiso 1 1 d . . . . .
H01A H 0.796(2) 1.066(2) 0.760(2) 0.072(7) Uiso 1 1 d . . . . .
H011 H 0.8200(19) 1.1851(19) 1.0581(19) 0.063(6) Uiso 1 1 d . . . . .
H01D H 0.611(2) 1.075(2) 0.981(2) 0.075(7) Uiso 1 1 d . . . . .
H01E H 0.565(2) 0.935(2) 0.856(2) 0.072(7) Uiso 1 1 d . . . . .
H01B H 0.665(2) 0.936(3) 0.707(2) 0.085(7) Uiso 1 1 d . . . . .
H01F H 0.516(2) 1.056(2) 0.849(2) 0.076(7) Uiso 1 1 d . . . . .
H01C H 0.641(2) 1.072(2) 0.720(2) 0.084(8) Uiso 1 1 d . . . . .

loop_
_atom_site_aniso_label
_atom_site_aniso_U_11
_atom_site_aniso_U_22
_atom_site_aniso_U_33
_atom_site_aniso_U_23
_atom_site_aniso_U_13
_atom_site_aniso_U_12
O001 0.0259(6) 0.0246(6) 0.0333(6) 0.0116(5) 0.0030(5) -0.0007(5)
N002 0.0201(6) 0.0204(6) 0.0223(6) 0.0098(5) 0.0055(5) 0.0034(5)
O003 0.0391(7) 0.0630(9) 0.0477(8) 0.0269(7) 0.0084(6) -0.0073(6)
N004 0.0308(7) 0.0365(8) 0.0396(8) 0.0168(7) 0.0091(6) 0.0036(6)
C005 0.0223(7) 0.0178(7) 0.0230(7) 0.0087(6) 0.0056(6) 0.0064(6)
C006 0.0198(7) 0.0218(7) 0.0198(7) 0.0087(6) 0.0077(6) 0.0054(6)
C007 0.0214(7) 0.0229(7) 0.0226(7) 0.0088(6) 0.0107(6) 0.0060(6)
C008 0.0179(7) 0.0225(7) 0.0205(7) 0.0090(6) 0.0080(6) 0.0064(6)
C009 0.0214(7) 0.0212(7) 0.0203(7) 0.0099(6) 0.0050(6) 0.0021(6)
C00A 0.0218(7) 0.0215(7) 0.0219(7) 0.0103(6) 0.0090(6) 0.0061(6)
C00B 0.0189(7) 0.0245(7) 0.0208(7) 0.0105(6) 0.0074(6) 0.0073(6)
C00C 0.0268(8) 0.0267(8) 0.0264(8) 0.0118(7) 0.0084(7) 0.0073(6)
C00D 0.0238(7) 0.0267(8) 0.0236(8) 0.0137(6) 0.0056(6) 0.0051(6)
C00E 0.0258(8) 0.0247(8) 0.0243(8) 0.0105(7) 0.0102(6) 0.0072(6)
C00F 0.0253(7) 0.0214(7) 0.0186(7) 0.0079(6) 0.0057(6) 0.0051(6)
C00G 0.0253(8) 0.0240(8) 0.0302(8) 0.0149(7) 0.0104(7) 0.0070(6)
C00H 0.0239(7) 0.0178(7) 0.0254(8) 0.0067(6) 0.0033(6) 0.0061(6)
C00I 0.0232(8) 0.0267(8) 0.0247(8) 0.0128(7) 0.0020(6) 0.0027(6)
C00J 0.0253(8) 0.0274(8) 0.0291(8) 0.0119(7) 0.0105(7) 0.0060(6)
C00K 0.0205(7) 0.0192(7) 0.0233(7) 0.0082(6) 0.0063(6) 0.0059(6)
C00L 0.0190(8) 0.0278(8) 0.0331(9) 0.0110(7) 0.0051(7) 0.0035(6)
C00M 0.0312(9) 0.0371(9) 0.0312(9) 0.0201(7) 0.0128(7) 0.0145(7)
C00N 0.0285(8) 0.0330(9) 0.0312(9) 0.0177(7) 0.0086(7) 0.0061(7)
C00O 0.0265(8) 0.0259(8) 0.0381(9) 0.0105(7) 0.0142(7) 0.0069(7)
C00P 0.0234(8) 0.0348(9) 0.0354(9) 0.0144(7) 0.0118(7) 0.0024(7)
C00Q 0.0310(9) 0.0399(10) 0.0347(10) 0.0245(9) 0.0056(8) 0.0071(8)
C00R 0.0322(9) 0.0221(8) 0.0270(8) 0.0076(7) -0.0010(7) 0.0060(7)
C00S 0.0384(10) 0.0385(10) 0.0300(9) 0.0166(8) 0.0151(8) 0.0110(8)
C00T 0.0414(10) 0.0366(9) 0.0325(9) 0.0170(8) 0.0185(8) 0.0101(8)
C00U 0.0609(12) 0.0249(8) 0.0279(9) 0.0145(7) 0.0091(8) 0.0140(8)
C00V 0.0505(11) 0.0324(9) 0.0212(9) 0.0106(7) 0.0024(8) 0.0082(8)
C00W 0.0328(9) 0.0266(9) 0.0473(11) 0.0099(8) 0.0121(8) -0.0045(7)
C00X 0.0470(11) 0.0440(10) 0.0378(10) 0.0239(8) 0.0169(8) 0.0257(9)
C00Y 0.0394(10) 0.0222(8) 0.0486(11) 0.0063(8) 0.0178(8) 0.0049(7)
C00Z 0.0454(10) 0.0316(9) 0.0304(9) 0.0174(7) 0.0068(8) -0.0024(8)
C010 0.0599(12) 0.0359(9) 0.0256(9) 0.0148(8) 0.0166(9) 0.0115(8)
C011 0.0400(10) 0.0448(11) 0.0395(11) 0.0200(9) 0.0097(9) 0.0004(8)
C012 0.0452(12) 0.0460(12) 0.0391(11) 0.0184(9) 0.0065(9) 0.0064(10)
C013 0.0359(11) 0.0521(13) 0.0637(15) 0.0215(12) 0.0181(10) 0.0035(10)

loop_
_atom_type_symbol
_atom_type_description
_atom_type_scat_dispersion_real
_atom_type_scat_dispersion_imag
_atom_type_scat_source
C C 0.0033 0.0016 'International Tables Vol C Tables 4.2.6.8 and 6.1.1.4'
H H 0.0000 0.0000 'International Tables Vol C Tables 4.2.6.8 and 6.1.1.4'
N N 0.0061 0.0033 'International Tables Vol C Tables 4.2.6.8 and 6.1.1.4'
O O 0.0106 0.0060 'International Tables Vol C Tables 4.2.6.8 and 6.1.1.4'

loop_
_geom_angle_atom_site_label_1
_geom_angle_atom_site_label_2
_geom_angle_atom_site_label_3
_geom_angle
_geom_angle_site_symmetry_1
_geom_angle_site_symmetry_3
_geom_angle_publ_flag
C00A N002 C009 124.98(11) . . ?
C00A N002 C00B 109.37(11) . . ?
C00B N002 C009 125.63(11) . . ?
C011 N004 C012 120.99(16) . . ?
C011 N004 C013 121.99(17) . . ?
C012 N004 C013 117.01(16) . . ?
C00C C005 C00H 126.75(13) . . ?
C00C C005 C00K 126.60(13) . . ?
C00K C005 C00H 106.59(12) . . ?
C008 C006 C007 132.07(12) . . ?
C00A C006 C007 119.83(12) . . ?
C00A C006 C008 107.81(12) . . ?
O001 C007 C006 124.33(13) . . ?
O001 C007 C00G 120.38(12) . . ?
C006 C007 C00G 115.20(12) . . ?
C006 C008 C00K 128.89(12) . . ?
C00B C008 C006 106.46(11) . . ?
C00B C008 C00K 124.63(12) . . ?
C00E C009 N002 118.84(12) . . ?
C00E C009 C00O 120.98(13) . . ?
C00O C009 N002 120.15(13) . . ?
N002 C00A C006 108.30(12) . . ?
N002 C00A C00I 124.62(12) . . ?
C006 C00A C00I 127.06(12) . . ?
N002 C00B C00F 120.94(12) . . ?
C008 C00B N002 108.05(11) . . ?
C008 C00B C00F 130.69(12) . . ?
C005 C00C C00T 129.39(15) . . ?
C00G C00D C00I 109.43(12) . . ?
C00Q C00D C00G 109.89(13) . . ?
C00Q C00D C00I 108.37(12) . . ?
C00S C00D C00G 109.65(12) . . ?
C00S C00D C00I 110.53(13) . . ?
C00S C00D C00Q 108.94(13) . . ?
C009 C00E C00P 119.77(14) . . ?
C00M C00F C00B 119.21(13) . . ?
C00M C00F C00N 118.16(14) . . ?
C00N C00F C00B 122.56(13) . . ?
C007 C00G C00D 115.98(12) . . ?
C00L C00H C005 106.66(12) . . ?
C00R C00H C005 127.38(14) . . ?
C00R C00H C00L 125.88(14) . . ?
C00A C00I C00D 111.09(12) . . ?
C00L C00J C00K 110.36(14) . . ?
C005 C00K C008 125.56(12) . . ?
C005 C00K C00J 107.66(12) . . ?
C00J C00K C008 126.67(13) . . ?
C00J C00L C00H 108.69(13) . . ?
C00X C00M C00F 120.73(16) . . ?
C00Z C00N C00F 120.83(15) . . ?
C009 C00O C00Y 119.27(15) . . ?
C00W C00P C00E 119.55(15) . . ?
C00H C00R C00V 128.96(16) . . ?
C00C C00T C010 128.48(16) . . ?
C00X C00U C00Z 119.64(15) . . ?
C010 C00V C00R 128.87(16) . . ?
C00P C00W C00Y 120.50(15) . . ?
C00U C00X C00M 120.58(16) . . ?
C00O C00Y C00W 119.90(16) . . ?
C00U C00Z C00N 120.05(16) . . ?
C00V C010 C00T 129.75(16) . . ?
O003 C011 N004 126.01(18) . . ?

loop_
_geom_bond_atom_site_label_1
_geom_bond_atom_site_label_2
_geom_bond_distance
_geom_bond_site_symmetry_2
_geom_bond_publ_flag
O001 C007 1.2232(16) . ?
N002 C009 1.4390(17) . ?
N002 C00A 1.3599(17) . ?
N002 C00B 1.4031(17) . ?
O003 C011 1.219(2) . ?
N004 C011 1.335(2) . ?
N004 C012 1.443(2) . ?
N004 C013 1.450(2) . ?
C005 C00C 1.384(2) . ?
C005 C00H 1.4914(19) . ?
C005 C00K 1.4059(19) . ?
C006 C007 1.4522(19) . ?
C006 C008 1.4428(18) . ?
C006 C00A 1.3795(19) . ?
C007 C00G 1.5223(19) . ?
C008 C00B 1.3763(19) . ?
C008 C00K 1.4720(19) . ?
C009 C00E 1.378(2) . ?
C009 C00O 1.382(2) . ?
C00A C00I 1.4888(19) . ?
C00B C00F 1.4795(19) . ?
C00C C00T 1.388(2) . ?
C00D C00G 1.537(2) . ?
C00D C00I 1.539(2) . ?
C00D C00Q 1.530(2) . ?
C00D C00S 1.530(2) . ?
C00E C00P 1.383(2) . ?
C00F C00M 1.391(2) . ?
C00F C00N 1.392(2) . ?
C00H C00L 1.396(2) . ?
C00H C00R 1.383(2) . ?
C00J C00K 1.407(2) . ?
C00J C00L 1.386(2) . ?
C00M C00X 1.381(2) . ?
C00N C00Z 1.385(2) . ?
C00O C00Y 1.382(2) . ?
C00P C00W 1.381(2) . ?
C00R C00V 1.388(2) . ?
C00T C010 1.392(2) . ?
C00U C00X 1.373(3) . ?
C00U C00Z 1.381(3) . ?
C00V C010 1.379(3) . ?
C00W C00Y 1.386(2) . ?

loop_
_cod_changelog_entry_id
_cod_changelog_entry_author
_cod_changelog_entry_date
_cod_changelog_entry_text
1 'Vaitkus, Antanas' 2022-06-28T17:18:00+03:00
;
 Removed the '_chemical_name_systematic' data item that
 had an incorrect value.
;
